data_4088961
loop_
_publ_author_name
'Brown, Loren C.'
'Ressegue, Emily'
'Merola, Joseph S.'

_publ_section_title
;
 Rapid Access to Derivatized, Dimeric, Ring-Substituted
 Dichloro(cyclopentadienyl)rhodium(III) and Iridium(III) Complexes
;
_journal_issue 24
_journal_name_full Organometallics
_journal_page_first 4014
_journal_paper_doi 10.1021/acs.organomet.6b00580
_journal_volume 35
_journal_year 2016
_chemical_formula_moiety 'C34 H42 Cl4 Ir2'
_chemical_formula_sum 'C34 H42 Cl4 Ir2'
_chemical_formula_weight 976.87
_space_group_crystal_system monoclinic
_space_group_IT_number 14
_space_group_name_Hall '-P 2ybc'
_space_group_name_H-M_alt 'P 1 21/c 1'
_atom_sites_solution_hydrogens geom
_atom_sites_solution_primary direct
_audit_creation_date 2016-05-11
_audit_creation_method
;
Olex2 1.2
(compiled 2016.02.19 svn.r3266 for OlexSys, GUI svn.r5155)
;
_cell_angle_alpha 90
_cell_angle_beta 105.5813(17)
_cell_angle_gamma 90
_cell_formula_units_Z 2
_cell_length_a 8.24614(13)
_cell_length_b 14.78789(19)
_cell_length_c 14.1153(2)
_cell_measurement_reflns_used 20061
_cell_measurement_temperature 100.00(10)
_cell_measurement_theta_max 32.1200
_cell_measurement_theta_min 4.0450
_cell_volume 1658.01(4)
_computing_cell_refinement
;
CrysAlisPro, Agilent Technologies,
Version 1.171.37.35 (release 13-08-2014 CrysAlis171 .NET)
(compiled Aug 13 2014,18:06:01)
;
_computing_data_collection
;
CrysAlisPro, Agilent Technologies,
Version 1.171.37.35 (release 13-08-2014 CrysAlis171 .NET)
(compiled Aug 13 2014,18:06:01)
;
_computing_data_reduction
;
CrysAlisPro, Agilent Technologies,
Version 1.171.37.35 (release 13-08-2014 CrysAlis171 .NET)
(compiled Aug 13 2014,18:06:01)
;
_computing_molecular_graphics 'Olex2 (Dolomanov et al., 2009)'
_computing_publication_material 'Olex2 (Dolomanov et al., 2009)'
_computing_structure_refinement 'ShelXL (Sheldrick, 2015)'
_computing_structure_solution 'ShelXT (Sheldrick, 2015)'
_diffrn_ambient_environment N~2~
_diffrn_ambient_temperature 100.00(10)
_diffrn_detector 'CCD plate'
_diffrn_detector_area_resol_mean 8.0061
_diffrn_detector_type Eos
_diffrn_measured_fraction_theta_full 0.998
_diffrn_measured_fraction_theta_max 0.951
_diffrn_measurement_details
;
#__ type_ start__ end____ width___ exp.time_
  1 omega -112.00  -32.00   1.0000   13.0000
omega____ theta____ kappa____ phi______ frames
    -      -29.5315  178.0000   90.0000 80

#__ type_ start__ end____ width___ exp.time_
  2 omega -102.00    4.00   1.0000   13.0000
omega____ theta____ kappa____ phi______ frames
    -      -29.5315  -77.0000   60.0000 106

#__ type_ start__ end____ width___ exp.time_
  3 omega  -50.00   44.00   1.0000   13.0000
omega____ theta____ kappa____ phi______ frames
    -      -29.5315   38.0000 -150.0000 94

#__ type_ start__ end____ width___ exp.time_
  4 omega -102.00    4.00   1.0000   13.0000
omega____ theta____ kappa____ phi______ frames
    -      -29.5315  -77.0000  -90.0000 106

#__ type_ start__ end____ width___ exp.time_
  5 omega  -67.00   40.00   1.0000   13.0000
omega____ theta____ kappa____ phi______ frames
    -      -29.5315   86.0000   16.0000 107

#__ type_ start__ end____ width___ exp.time_
  6 omega -104.00   45.00   1.0000   13.0000
omega____ theta____ kappa____ phi______ frames
    -      -29.5315    0.0000   30.0000 149

#__ type_ start__ end____ width___ exp.time_
  7 omega -109.00  -35.00   1.0000   13.0000
omega____ theta____ kappa____ phi______ frames
    -      -29.5315 -178.0000    0.0000 74

#__ type_ start__ end____ width___ exp.time_
  8 omega -100.00   -6.00   1.0000   13.0000
omega____ theta____ kappa____ phi______ frames
    -      -29.5315  -57.0000  -60.0000 94

#__ type_ start__ end____ width___ exp.time_
  9 omega -109.00  -35.00   1.0000   13.0000
omega____ theta____ kappa____ phi______ frames
    -      -29.5315 -178.0000 -180.0000 74

#__ type_ start__ end____ width___ exp.time_
 10 omega -102.00   -9.00   1.0000   13.0000
omega____ theta____ kappa____ phi______ frames
    -      -29.5315  -77.0000  150.0000 93

#__ type_ start__ end____ width___ exp.time_
 11 omega -100.00   -6.00   1.0000   13.0000
omega____ theta____ kappa____ phi______ frames
    -      -29.5315  -57.0000  150.0000 94
;
_diffrn_measurement_device 'four-circle diffractometer'
_diffrn_measurement_device_type 'Xcalibur, Eos, Gemini ultra'
_diffrn_measurement_method '\w scans'
_diffrn_orient_matrix_UB_11 0.0111540000
_diffrn_orient_matrix_UB_12 0.0313969000
_diffrn_orient_matrix_UB_13 -0.0357179000
_diffrn_orient_matrix_UB_21 0.0607476000
_diffrn_orient_matrix_UB_22 -0.0289397000
_diffrn_orient_matrix_UB_23 -0.0113723000
_diffrn_orient_matrix_UB_31 -0.0645004000
_diffrn_orient_matrix_UB_32 -0.0218509000
_diffrn_orient_matrix_UB_33 -0.0362718000
_diffrn_radiation_monochromator graphite
_diffrn_radiation_probe x-ray
_diffrn_radiation_type MoK\a
_diffrn_radiation_wavelength 0.71073
_diffrn_reflns_av_R_equivalents 0.0525
_diffrn_reflns_av_unetI/netI 0.0325
_diffrn_reflns_Laue_measured_fraction_full 0.998
_diffrn_reflns_Laue_measured_fraction_max 0.951
_diffrn_reflns_limit_h_max 12
_diffrn_reflns_limit_h_min -12
_diffrn_reflns_limit_k_max 22
_diffrn_reflns_limit_k_min -21
_diffrn_reflns_limit_l_max 21
_diffrn_reflns_limit_l_min -20
_diffrn_reflns_number 41554
_diffrn_reflns_point_group_measured_fraction_full 0.998
_diffrn_reflns_point_group_measured_fraction_max 0.951
_diffrn_reflns_theta_full 30.000
_diffrn_reflns_theta_max 32.399
_diffrn_reflns_theta_min 3.576
_diffrn_source 'Enhance (Mo) X-ray Source'
_exptl_absorpt_coefficient_mu 8.363
_exptl_absorpt_correction_T_max 1.00000
_exptl_absorpt_correction_T_min 0.21773
_exptl_absorpt_correction_type multi-scan
_exptl_absorpt_process_details
;
CrysAlisPro, Agilent Technologies,
Version 1.171.37.35 (release 13-08-2014 CrysAlis171 .NET)
(compiled Aug 13 2014,18:06:01)
Empirical absorption correction using spherical harmonics,
 implemented in SCALE3 ABSPACK scaling algorithm.
Empirical absorption correction using spherical harmonics,
 implemented in SCALE3 ABSPACK scaling algorithm.
;
_exptl_crystal_colour orange
_exptl_crystal_colour_primary orange
_exptl_crystal_density_diffrn 1.957
_exptl_crystal_description block
_exptl_crystal_F_000 936
_exptl_crystal_size_max 0.4688
_exptl_crystal_size_mid 0.0949
_exptl_crystal_size_min 0.087
_refine_diff_density_max 3.246
_refine_diff_density_min -1.750
_refine_diff_density_rms 0.165
_refine_ls_extinction_method none
_refine_ls_goodness_of_fit_ref 1.059
_refine_ls_hydrogen_treatment constr
_refine_ls_matrix_type full
_refine_ls_number_parameters 185
_refine_ls_number_reflns 5671
_refine_ls_number_restraints 0
_refine_ls_restrained_S_all 1.059
_refine_ls_R_factor_all 0.0327
_refine_ls_R_factor_gt 0.0269
_refine_ls_shift/su_max 0.002
_refine_ls_shift/su_mean 0.000
_refine_ls_structure_factor_coef Fsqd
_refine_ls_weighting_details 'w=1/[\s^2^(Fo^2^)+(0.0254P)^2^+1.8645P] where P=(Fo^2^+2Fc^2^)/3'
_refine_ls_weighting_scheme calc
_refine_ls_wR_factor_gt 0.0568
_refine_ls_wR_factor_ref 0.0591
_reflns_Friedel_coverage 0.000
_reflns_number_gt 5073
_reflns_number_total 5671
_reflns_threshold_expression 'I > 2\s(I)'
_cod_data_source_file om6b00580_si_002.cif
_cod_data_source_block 2m_lbx-028abs
_cod_original_cell_volume 1658.00(5)
_cod_database_code 4088961
_chemical_oxdiff_formula 'C34 H42 Cl4 Ir2'
_chemical_oxdiff_usercomment LBI94
_shelx_space_group_comment
;
The symmetry employed for this shelxl refinement is uniquely defined
by the following loop, which should always be used as a source of
symmetry information in preference to the above space-group names.
They are only intended as comments.
;
_reflns_odcompleteness_completeness 99.63
_reflns_odcompleteness_iscentric 1
_reflns_odcompleteness_theta 26.32
_olex2_refinement_description
;
1. Others
 Fixed Uiso: H6A(0.052) H6B(0.052) H6C(0.052) H7A(0.054) H7B(0.054) H7C(0.054)
 H8A(0.05) H8B(0.05) H8C(0.05) H9A(0.041) H9B(0.041) H9C(0.041) H10A(0.025)
 H10B(0.025) H11A(0.023) H11B(0.023) H13(0.025) H14(0.028) H15(0.028) H16(0.03)
 H17(0.026)
 Fixed X: H6A(0.7483) H6B(0.5779) H6C(0.7448) H7A(1.1146) H7B(1.064)
 H7C(0.9665) H8A(1.1166) H8B(0.9823) H8C(1.0899) H9A(0.7622) H9B(0.5883)
 H9C(0.7538) H10A(0.4309) H10B(0.4442) H11A(0.6035) H11B(0.6168) H13(0.3132)
 H14(0.0511) H15(-0.0421) H16(0.1318) H17(0.3958)
 Fixed Y: H6A(0.3648) H6B(0.4052) H6C(0.4018) H7A(0.4523) H7B(0.4817)
 H7C(0.4004) H8A(0.6957) H8B(0.7257) H8C(0.6352) H9A(0.7847) H9B(0.7656)
 H9C(0.7896) H10A(0.5431) H10B(0.6508) H11A(0.5473) H11B(0.6552) H13(0.4795)
 H14(0.4959) H15(0.6395) H16(0.765) H17(0.7486)
 Fixed Z: H6A(0.7183) H6B(0.7346) H6C(0.8242) H7A(0.7307) H7B(0.6174)
 H7C(0.6531) H8A(0.7093) H8B(0.6098) H8C(0.6124) H9A(0.7663) H9B(0.6853)
 H9C(0.6518) H10A(0.7415) H10B(0.7348) H11A(0.9082) H11B(0.9015) H13(0.8933)
 H14(0.9229) H15(0.9572) H16(0.962) H17(0.9325)
;
_shelx_shelxl_version_number 2014/7
_olex2_submission_special_instructions 'No special instructions were received'

loop_
_space_group_symop_operation_xyz
'x, y, z'
'-x, y+1/2, -z+1/2'
'-x, -y, -z'
'x, -y-1/2, z-1/2'

loop_
_atom_site_label
_atom_site_type_symbol
_atom_site_fract_x
_atom_site_fract_y
_atom_site_fract_z
_atom_site_U_iso_or_equiv
_atom_site_adp_type
_atom_site_occupancy
_atom_site_site_symmetry_order
_atom_site_calc_flag
_atom_site_refinement_flags_posn
C1 C 0.7491(4) 0.5029(2) 0.7261(2) 0.0189(6) Uani 1 1 d .
C2 C 0.8956(4) 0.5250(2) 0.6909(2) 0.0204(6) Uani 1 1 d .
C3 C 0.9003(4) 0.6210(2) 0.6793(2) 0.0183(6) Uani 1 1 d .
C4 C 0.7541(4) 0.65970(19) 0.7025(2) 0.0162(5) Uani 1 1 d .
C5 C 0.6628(4) 0.5859(2) 0.7325(2) 0.0159(5) Uani 1 1 d .
C6 C 0.7008(6) 0.4107(2) 0.7531(3) 0.0345(9) Uani 1 1 d .
H6A H 0.7483 0.3648 0.7183 0.052 Uiso 1 1 calc GR
H6B H 0.5779 0.4052 0.7346 0.052 Uiso 1 1 calc GR
H6C H 0.7448 0.4018 0.8242 0.052 Uiso 1 1 calc GR
C7 C 1.0211(5) 0.4591(3) 0.6713(3) 0.0358(10) Uani 1 1 d .
H7A H 1.1146 0.4523 0.7307 0.054 Uiso 1 1 calc GR
H7B H 1.0640 0.4817 0.6174 0.054 Uiso 1 1 calc GR
H7C H 0.9665 0.4004 0.6531 0.054 Uiso 1 1 calc GR
C8 C 1.0338(4) 0.6740(3) 0.6502(3) 0.0333(9) Uani 1 1 d .
H8A H 1.1166 0.6957 0.7093 0.050 Uiso 1 1 calc GR
H8B H 0.9823 0.7257 0.6098 0.050 Uiso 1 1 calc GR
H8C H 1.0899 0.6352 0.6124 0.050 Uiso 1 1 calc GR
C9 C 0.7109(5) 0.7585(2) 0.7014(3) 0.0276(7) Uani 1 1 d .
H9A H 0.7622 0.7847 0.7663 0.041 Uiso 1 1 calc GR
H9B H 0.5883 0.7656 0.6853 0.041 Uiso 1 1 calc GR
H9C H 0.7538 0.7896 0.6518 0.041 Uiso 1 1 calc GR
C10 C 0.5049(4) 0.5958(2) 0.7649(2) 0.0209(6) Uani 1 1 d .
H10A H 0.4309 0.5431 0.7415 0.025 Uiso 1 1 calc R
H10B H 0.4442 0.6508 0.7348 0.025 Uiso 1 1 calc R
C11 C 0.5432(4) 0.6024(2) 0.8778(2) 0.0191(6) Uani 1 1 d .
H11A H 0.6035 0.5473 0.9082 0.023 Uiso 1 1 calc R
H11B H 0.6168 0.6552 0.9015 0.023 Uiso 1 1 calc R
C12 C 0.3811(4) 0.6123(2) 0.9077(2) 0.0157(5) Uani 1 1 d .
C13 C 0.2765(4) 0.5379(2) 0.9066(2) 0.0212(6) Uani 1 1 d .
H13 H 0.3132 0.4795 0.8933 0.025 Uiso 1 1 calc R
C14 C 0.1207(4) 0.5474(2) 0.9246(3) 0.0236(7) Uani 1 1 d .
H14 H 0.0511 0.4959 0.9229 0.028 Uiso 1 1 calc R
C15 C 0.0652(4) 0.6326(2) 0.9451(3) 0.0235(7) Uani 1 1 d .
H15 H -0.0421 0.6395 0.9572 0.028 Uiso 1 1 calc R
C16 C 0.1684(4) 0.7069(2) 0.9478(3) 0.0247(7) Uani 1 1 d .
H16 H 0.1318 0.7650 0.9620 0.030 Uiso 1 1 calc R
C17 C 0.3257(4) 0.6972(2) 0.9298(2) 0.0216(6) Uani 1 1 d .
H17 H 0.3958 0.7486 0.9325 0.026 Uiso 1 1 calc R
Cl1 Cl 0.36502(9) 0.57039(4) 0.51780(5) 0.01504(13) Uani 1 1 d .
Cl2 Cl 0.69617(10) 0.65085(5) 0.44328(6) 0.02110(15) Uani 1 1 d .
Ir1 Ir 0.67262(2) 0.56703(2) 0.58389(2) 0.01227(4) Uani 1 1 d .

loop_
_atom_site_aniso_label
_atom_site_aniso_U_11
_atom_site_aniso_U_22
_atom_site_aniso_U_33
_atom_site_aniso_U_23
_atom_site_aniso_U_13
_atom_site_aniso_U_12
C1 0.0225(15) 0.0168(13) 0.0142(15) 0.0002(11) -0.0004(11) 0.0026(11)
C2 0.0171(14) 0.0254(15) 0.0158(15) -0.0045(12) -0.0006(11) 0.0081(11)
C3 0.0143(13) 0.0281(15) 0.0132(14) -0.0051(11) 0.0051(11) -0.0009(11)
C4 0.0179(13) 0.0159(12) 0.0151(14) -0.0021(10) 0.0046(11) -0.0018(10)
C5 0.0155(13) 0.0216(13) 0.0108(14) -0.0013(10) 0.0041(10) 0.0001(10)
C6 0.051(2) 0.0195(15) 0.025(2) 0.0058(14) -0.0045(17) -0.0030(15)
C7 0.0288(19) 0.044(2) 0.027(2) -0.0145(16) -0.0058(15) 0.0234(16)
C8 0.0203(16) 0.055(2) 0.028(2) -0.0069(17) 0.0119(14) -0.0111(15)
C9 0.040(2) 0.0151(14) 0.030(2) -0.0056(13) 0.0120(15) 0.0004(13)
C10 0.0154(14) 0.0348(16) 0.0142(15) -0.0004(12) 0.0070(11) -0.0023(12)
C11 0.0174(14) 0.0270(15) 0.0130(15) 0.0001(11) 0.0042(11) -0.0005(11)
C12 0.0164(13) 0.0225(14) 0.0079(13) 0.0006(10) 0.0028(10) -0.0022(11)
C13 0.0281(16) 0.0221(14) 0.0144(15) 0.0002(11) 0.0074(12) -0.0036(12)
C14 0.0271(17) 0.0277(16) 0.0177(16) -0.0010(12) 0.0090(13) -0.0116(13)
C15 0.0189(15) 0.0347(17) 0.0193(17) -0.0001(13) 0.0090(12) -0.0026(13)
C16 0.0318(17) 0.0218(15) 0.0252(18) -0.0005(13) 0.0157(14) 0.0021(13)
C17 0.0268(16) 0.0215(14) 0.0195(16) -0.0014(12) 0.0113(13) -0.0060(12)
Cl1 0.0146(3) 0.0155(3) 0.0146(3) -0.0035(2) 0.0032(2) 0.0046(2)
Cl2 0.0225(3) 0.0234(3) 0.0197(4) 0.0067(3) 0.0096(3) 0.0055(3)
Ir1 0.01294(6) 0.01303(5) 0.01122(6) -0.00116(4) 0.00387(4) 0.00284(4)

loop_
_atom_type_symbol
_atom_type_description
_atom_type_scat_dispersion_real
_atom_type_scat_dispersion_imag
_atom_type_scat_source
C C 0.0033 0.0016 'International Tables Vol C Tables 4.2.6.8 and 6.1.1.4'
H H 0.0000 0.0000 'International Tables Vol C Tables 4.2.6.8 and 6.1.1.4'
Cl Cl 0.1484 0.1585 'International Tables Vol C Tables 4.2.6.8 and 6.1.1.4'
Ir Ir -1.4442 7.9887 'International Tables Vol C Tables 4.2.6.8 and 6.1.1.4'

loop_
_exptl_crystal_face_index_h
_exptl_crystal_face_index_k
_exptl_crystal_face_index_l
_exptl_crystal_face_perp_dist
_exptl_oxdiff_crystal_face_indexfrac_h
_exptl_oxdiff_crystal_face_indexfrac_k
_exptl_oxdiff_crystal_face_indexfrac_l
_exptl_oxdiff_crystal_face_x
_exptl_oxdiff_crystal_face_y
_exptl_oxdiff_crystal_face_z
0 4 5 0.0509 0.0000 4.0035 5.0010 -0.0529 -0.1727 -0.2689
-5 1 2 0.2237 -4.9987 1.0001 2.0011 -0.0958 -0.3554 0.2280
-3 -5 -3 0.1689 -2.9983 -5.0029 -3.0000 -0.0834 -0.0032 0.4115
0 1 -1 0.0469 -0.0007 0.9993 -1.0004 0.0671 -0.0176 0.0145
3 5 3 0.1753 2.9983 5.0029 3.0000 0.0834 0.0032 -0.4115
0 5 2 0.0545 -0.0013 5.0014 2.0001 0.0856 -0.1676 -0.1817
0 -4 5 0.0384 0.0032 -3.9963 5.0017 -0.3041 0.0590 -0.0943
0 -5 -4 0.0407 0.0007 -5.0028 -4.0006 -0.0142 0.1903 0.2544
0 1 -5 0.0496 -0.0020 0.9964 -5.0015 0.2099 0.0279 0.1598
3 5 -4 0.1716 2.9961 4.9978 -4.0019 0.3333 0.0829 -0.1573
5 1 -2 0.2294 4.9979 0.9998 -2.0013 0.1586 0.2974 -0.2716

loop_
_geom_angle_atom_site_label_1
_geom_angle_atom_site_label_2
_geom_angle_atom_site_label_3
_geom_angle
_geom_angle_site_symmetry_3
C2 C1 C6 126.2(3) .
C2 C1 Ir1 69.31(17) .
C5 C1 C2 107.4(3) .
C5 C1 C6 126.3(3) .
C5 C1 Ir1 69.89(17) .
C6 C1 Ir1 127.4(2) .
C1 C2 C7 126.2(3) .
C1 C2 Ir1 70.85(17) .
C3 C2 C1 108.1(2) .
C3 C2 C7 125.6(3) .
C3 C2 Ir1 71.06(17) .
C7 C2 Ir1 124.4(2) .
C2 C3 C4 108.5(3) .
C2 C3 C8 126.5(3) .
C2 C3 Ir1 69.94(17) .
C4 C3 C8 125.0(3) .
C4 C3 Ir1 69.40(16) .
C8 C3 Ir1 127.3(2) .
C3 C4 C5 107.3(3) .
C3 C4 C9 126.3(3) .
C3 C4 Ir1 71.01(17) .
C5 C4 C9 126.4(3) .
C5 C4 Ir1 70.51(16) .
C9 C4 Ir1 126.4(2) .
C1 C5 C4 108.7(3) .
C1 C5 C10 126.1(3) .
C1 C5 Ir1 71.11(17) .
C4 C5 C10 125.2(3) .
C4 C5 Ir1 69.68(17) .
C10 C5 Ir1 125.2(2) .
C1 C6 H6A 109.5 .
C1 C6 H6B 109.5 .
C1 C6 H6C 109.5 .
H6A C6 H6B 109.5 .
H6A C6 H6C 109.5 .
H6B C6 H6C 109.5 .
C2 C7 H7A 109.5 .
C2 C7 H7B 109.5 .
C2 C7 H7C 109.5 .
H7A C7 H7B 109.5 .
H7A C7 H7C 109.5 .
H7B C7 H7C 109.5 .
C3 C8 H8A 109.5 .
C3 C8 H8B 109.5 .
C3 C8 H8C 109.5 .
H8A C8 H8B 109.5 .
H8A C8 H8C 109.5 .
H8B C8 H8C 109.5 .
C4 C9 H9A 109.5 .
C4 C9 H9B 109.5 .
C4 C9 H9C 109.5 .
H9A C9 H9B 109.5 .
H9A C9 H9C 109.5 .
H9B C9 H9C 109.5 .
C5 C10 H10A 109.3 .
C5 C10 H10B 109.3 .
C5 C10 C11 111.6(3) .
H10A C10 H10B 108.0 .
C11 C10 H10A 109.3 .
C11 C10 H10B 109.3 .
C10 C11 H11A 109.6 .
C10 C11 H11B 109.6 .
H11A C11 H11B 108.2 .
C12 C11 C10 110.1(2) .
C12 C11 H11A 109.6 .
C12 C11 H11B 109.6 .
C13 C12 C11 120.7(3) .
C13 C12 C17 118.2(3) .
C17 C12 C11 121.0(3) .
C12 C13 H13 119.4 .
C14 C13 C12 121.3(3) .
C14 C13 H13 119.4 .
C13 C14 H14 119.9 .
C13 C14 C15 120.2(3) .
C15 C14 H14 119.9 .
C14 C15 H15 120.4 .
C16 C15 C14 119.2(3) .
C16 C15 H15 120.4 .
C15 C16 H16 119.7 .
C15 C16 C17 120.5(3) .
C17 C16 H16 119.7 .
C12 C17 H17 119.7 .
C16 C17 C12 120.6(3) .
C16 C17 H17 119.7 .
Ir1 Cl1 Ir1 99.24(2) 3_666
C1 Ir1 Cl1 98.01(8) 3_666
C1 Ir1 Cl1 112.11(9) .
C1 Ir1 Cl2 158.77(9) .
C2 Ir1 C1 39.84(13) .
C2 Ir1 C3 39.00(13) .
C2 Ir1 C5 66.19(12) .
C2 Ir1 Cl1 97.03(8) 3_666
C2 Ir1 Cl1 151.64(10) .
C2 Ir1 Cl2 119.43(10) .
C3 Ir1 C1 65.91(12) .
C3 Ir1 Cl1 128.67(8) 3_666
C3 Ir1 Cl1 150.41(8) .
C3 Ir1 Cl2 94.35(9) .
C4 Ir1 C1 66.38(11) .
C4 Ir1 C2 66.46(12) .
C4 Ir1 C3 39.59(11) .
C4 Ir1 C5 39.81(11) .
C4 Ir1 Cl1 111.19(8) .
C4 Ir1 Cl1 162.77(8) 3_666
C4 Ir1 Cl2 103.89(8) .
C5 Ir1 C1 39.00(11) .
C5 Ir1 C3 66.02(11) .
C5 Ir1 Cl1 93.59(8) .
C5 Ir1 Cl1 130.39(8) 3_666
C5 Ir1 Cl2 141.18(8) .
Cl1 Ir1 Cl1 80.77(2) 3_666
Cl2 Ir1 Cl1 88.26(3) 3_666
Cl2 Ir1 Cl1 88.86(3) .

loop_
_geom_bond_atom_site_label_1
_geom_bond_atom_site_label_2
_geom_bond_distance
_geom_bond_site_symmetry_2
C1 C2 1.462(5) .
C1 C5 1.433(4) .
C1 C6 1.498(5) .
C1 Ir1 2.155(3) .
C2 C3 1.430(5) .
C2 C7 1.500(4) .
C2 Ir1 2.134(3) .
C3 C4 1.449(4) .
C3 C8 1.496(5) .
C3 Ir1 2.149(3) .
C4 C5 1.453(4) .
C4 C9 1.503(4) .
C4 Ir1 2.128(3) .
C5 C10 1.498(4) .
C5 Ir1 2.139(3) .
C6 H6A 0.9800 .
C6 H6B 0.9800 .
C6 H6C 0.9800 .
C7 H7A 0.9800 .
C7 H7B 0.9800 .
C7 H7C 0.9800 .
C8 H8A 0.9800 .
C8 H8B 0.9800 .
C8 H8C 0.9800 .
C9 H9A 0.9800 .
C9 H9B 0.9800 .
C9 H9C 0.9800 .
C10 H10A 0.9900 .
C10 H10B 0.9900 .
C10 C11 1.542(4) .
C11 H11A 0.9900 .
C11 H11B 0.9900 .
C11 C12 1.514(4) .
C12 C13 1.395(4) .
C12 C17 1.399(4) .
C13 H13 0.9500 .
C13 C14 1.382(5) .
C14 H14 0.9500 .
C14 C15 1.398(5) .
C15 H15 0.9500 .
C15 C16 1.384(5) .
C16 H16 0.9500 .
C16 C17 1.395(4) .
C17 H17 0.9500 .
Cl1 Ir1 2.4590(7) 3_666
Cl1 Ir1 2.4567(7) .
Cl2 Ir1 2.3919(7) .
Ir1 Cl1 2.4590(7) 3_666

loop_
_geom_torsion_atom_site_label_1
_geom_torsion_atom_site_label_2
_geom_torsion_atom_site_label_3
_geom_torsion_atom_site_label_4
_geom_torsion
C1 C2 C3 C4 -2.6(3)
C1 C2 C3 C8 176.4(3)
C1 C2 C3 Ir1 -61.5(2)
C1 C5 C10 C11 85.1(4)
C2 C1 C5 C4 -0.4(3)
C2 C1 C5 C10 179.7(3)
C2 C1 C5 Ir1 59.4(2)
C2 C3 C4 C5 2.3(3)
C2 C3 C4 C9 179.0(3)
C2 C3 C4 Ir1 -59.2(2)
C3 C4 C5 C1 -1.2(3)
C3 C4 C5 C10 178.7(3)
C3 C4 C5 Ir1 -61.9(2)
C4 C5 C10 C11 -94.8(4)
C5 C1 C2 C3 1.8(3)
C5 C1 C2 C7 -178.9(3)
C5 C1 C2 Ir1 -59.8(2)
C5 C10 C11 C12 -180.0(3)
C6 C1 C2 C3 -176.6(3)
C6 C1 C2 C7 2.7(5)
C6 C1 C2 Ir1 121.8(3)
C6 C1 C5 C4 178.0(3)
C6 C1 C5 C10 -1.9(5)
C6 C1 C5 Ir1 -122.2(3)
C7 C2 C3 C4 178.1(3)
C7 C2 C3 C8 -2.9(5)
C7 C2 C3 Ir1 119.2(3)
C8 C3 C4 C5 -176.7(3)
C8 C3 C4 C9 0.0(5)
C8 C3 C4 Ir1 121.8(3)
C9 C4 C5 C1 -177.9(3)
C9 C4 C5 C10 2.0(5)
C9 C4 C5 Ir1 121.5(3)
C10 C11 C12 C13 76.3(4)
C10 C11 C12 C17 -98.7(3)
C11 C12 C13 C14 -173.7(3)
C11 C12 C17 C16 173.6(3)
C12 C13 C14 C15 -0.5(5)
C13 C12 C17 C16 -1.5(5)
C13 C14 C15 C16 -0.3(5)
C14 C15 C16 C17 0.3(5)
C15 C16 C17 C12 0.7(5)
C17 C12 C13 C14 1.4(5)
Ir1 C1 C2 C3 61.6(2)
Ir1 C1 C2 C7 -119.1(3)
Ir1 C1 C5 C4 -59.8(2)
Ir1 C1 C5 C10 120.3(3)
Ir1 C2 C3 C4 58.9(2)
Ir1 C2 C3 C8 -122.1(3)
Ir1 C3 C4 C5 61.5(2)
Ir1 C3 C4 C9 -121.8(3)
Ir1 C4 C5 C1 60.7(2)
Ir1 C4 C5 C10 -119.4(3)
Ir1 C5 C10 C11 176.5(2)
